data_7245070
loop_
_publ_author_name
'Ikeshita, Masahiro'
'Suzuki, Takato'
'Matsudaira, Kana'
'Kitahara, Maho'
'Imai, Yoshitane'
'Tsuno, Takashi'

_publ_section_title
;
 Multi-colour circularly polarized luminescence properties of chiral
 Schiff-base boron difluoride complexes
;
_journal_name_full 'Physical Chemistry Chemical Physics'
_journal_paper_doi 10.1039/D2CP01861F
_journal_year 2022
_chemical_absolute_configuration ad
_chemical_formula_moiety 'C19 H16 B F2 N O'
_chemical_formula_sum 'C19 H16 B F2 N O'
_chemical_formula_weight 323.13
_space_group_crystal_system monoclinic
_space_group_IT_number 4
_space_group_name_Hall 'P 2yb'
_space_group_name_H-M_alt 'P 1 21 1'
_atom_sites_solution_hydrogens geom
_atom_sites_solution_primary dual
_audit_creation_date 2021-12-09
_audit_creation_method
;
Olex2 1.3
(compiled 2020.11.12 svn.r5f609507 for OlexSys, GUI svn.r6408)
;
_audit_update_record
;
2022-02-10 deposited with the CCDC.	2022-06-13 downloaded from the CCDC.
;
_cell_angle_alpha 90
_cell_angle_beta 108.664(4)
_cell_angle_gamma 90
_cell_formula_units_Z 4
_cell_length_a 10.3730(4)
_cell_length_b 13.9191(4)
_cell_length_c 11.5437(4)
_cell_measurement_reflns_used 8298
_cell_measurement_temperature 173.15
_cell_measurement_theta_max 28.3140
_cell_measurement_theta_min 2.1420
_cell_volume 1579.06(10)
_computing_cell_refinement 'CrysAlisPro 1.171.39.46e (Rigaku OD, 2018)'
_computing_data_collection 'CrysAlisPro 1.171.39.46e (Rigaku OD, 2018)'
_computing_data_reduction 'CrysAlisPro 1.171.39.46e (Rigaku OD, 2018)'
_computing_molecular_graphics 'Olex2 1.3 (Dolomanov et al., 2009)'
_computing_publication_material 'Olex2 1.3 (Dolomanov et al., 2009)'
_computing_structure_refinement 'SHELXL 2018/3 (Sheldrick, 2015)'
_computing_structure_solution 'ShelXT (Sheldrick, 2015)'
_diffrn_ambient_temperature 173.15
_diffrn_detector 'Rigaku HyPix-3000 area detector'
_diffrn_detector_area_resol_mean 10.0
_diffrn_detector_type 'HPC area detector'
_diffrn_measured_fraction_theta_full 1.000
_diffrn_measured_fraction_theta_max 0.974
_diffrn_measurement_details
;
List of Runs (angles in degrees, time in seconds):

  # Type    Start    End  Width  t~exp~   \w     \q     \k     \f   Frames
#--------------------------------------------------------------------------
  1  \w    -73.00 108.00   0.50    4.77    --   20.00  54.00  90.00  362
  2  \w    -73.00 -15.00   0.50    4.77    --   20.00  54.00 -30.00  116
  3  \w      3.00  33.00   0.50    4.77    --   20.00  54.00 -30.00   60
  4  \w    -71.00 -36.00   0.50    4.77    --   20.00  54.00-150.00   70
  5  \w    -17.00  60.00   0.50    4.77    --   20.00  54.00-150.00  154
  6  \w     73.00 110.00   0.50    4.77    --   20.00  54.00-150.00   74
  7  \w     -8.00  87.00   0.50    4.77    --   20.00  54.00 150.00  190
  8  \w    -52.00 -27.00   0.50    4.77    --   20.00  54.00-120.00   50
  9  \w    -20.00 110.00   0.50    4.77    --   20.00  54.00-120.00  260
 10  \w    -40.00 106.00   0.50    4.77    --   20.00  54.00   0.00  292
 11  \w    -45.00 -20.00   0.50    4.77    --   20.00  54.00 -60.00   50
 12  \w     -1.00  27.00   0.50    4.77    --   20.00  54.00 -60.00   56
 13  \w     68.00  94.00   0.50    4.77    --   20.00  54.00 -60.00   52
 14  \w    -69.00 -44.00   0.50    4.77    --   20.00  54.00  60.00   50
 15  \w     20.00  45.00   0.50    4.77    --   20.00  54.00  60.00   50
 16  \w    -32.00  -6.00   0.50    4.77    --   20.00  54.00-180.00   52
;
_diffrn_measurement_device 'fixed-chi diffractometer'
_diffrn_measurement_device_type 'Rigaku XtaLAB mini2'
_diffrn_measurement_method '\w scans'
_diffrn_orient_matrix_type 'CrysAlisPro convention (1999,Acta A55,543-557)'
_diffrn_orient_matrix_UB_11 -0.0236197000
_diffrn_orient_matrix_UB_12 0.0280162000
_diffrn_orient_matrix_UB_13 -0.0540292000
_diffrn_orient_matrix_UB_21 0.0252524000
_diffrn_orient_matrix_UB_22 -0.0349011000
_diffrn_orient_matrix_UB_23 -0.0319962000
_diffrn_orient_matrix_UB_31 -0.0633695000
_diffrn_orient_matrix_UB_32 -0.0243380000
_diffrn_orient_matrix_UB_33 -0.0163202000
_diffrn_radiation_monochromator 'curved graphite'
_diffrn_radiation_probe x-ray
_diffrn_radiation_type 'Mo K\a'
_diffrn_radiation_wavelength 0.71073
_diffrn_reflns_av_R_equivalents 0.0347
_diffrn_reflns_av_unetI/netI 0.0534
_diffrn_reflns_Laue_measured_fraction_full 1.000
_diffrn_reflns_Laue_measured_fraction_max 0.974
_diffrn_reflns_limit_h_max 14
_diffrn_reflns_limit_h_min -14
_diffrn_reflns_limit_k_max 19
_diffrn_reflns_limit_k_min -19
_diffrn_reflns_limit_l_max 16
_diffrn_reflns_limit_l_min -16
_diffrn_reflns_number 27219
_diffrn_reflns_point_group_measured_fraction_full 0.998
_diffrn_reflns_point_group_measured_fraction_max 0.957
_diffrn_reflns_theta_full 27.500
_diffrn_reflns_theta_max 30.499
_diffrn_reflns_theta_min 2.072
_diffrn_source 'Sealed X-ray tube'
_diffrn_source_type 'Sealed X-ray tube'
_exptl_absorpt_coefficient_mu 0.099
_exptl_absorpt_correction_T_max 1.00000
_exptl_absorpt_correction_T_min 0.96113
_exptl_absorpt_correction_type multi-scan
_exptl_absorpt_process_details
;
CrysAlisPro 1.171.39.46e (Rigaku Oxford Diffraction, 2018)
Empirical absorption correction using spherical harmonics,
 implemented in SCALE3 ABSPACK scaling algorithm.
;
_exptl_crystal_colour colourless
_exptl_crystal_colour_primary colourless
_exptl_crystal_density_diffrn 1.359
_exptl_crystal_description block
_exptl_crystal_F_000 672
_exptl_crystal_preparation CH2Cl2/EtOH
_exptl_crystal_size_max 0.408
_exptl_crystal_size_mid 0.375
_exptl_crystal_size_min 0.305
_refine_diff_density_max 0.160
_refine_diff_density_min -0.230
_refine_diff_density_rms 0.045
_refine_ls_abs_structure_details
;
 Flack x determined using 2214 quotients [(I+)-(I-)]/[(I+)+(I-)]
 (Parsons, Flack and Wagner, Acta Cryst. B69 (2013) 249-259).
;
_refine_ls_abs_structure_Flack 0.4(3)
_refine_ls_extinction_method none
_refine_ls_goodness_of_fit_ref 0.981
_refine_ls_hydrogen_treatment constr
_refine_ls_matrix_type full
_refine_ls_number_parameters 435
_refine_ls_number_reflns 9216
_refine_ls_number_restraints 1
_refine_ls_restrained_S_all 0.981
_refine_ls_R_factor_all 0.0827
_refine_ls_R_factor_gt 0.0472
_refine_ls_shift/su_max 0.000
_refine_ls_shift/su_mean 0.000
_refine_ls_structure_factor_coef Fsqd
_refine_ls_weighting_details 'w=1/[\s^2^(Fo^2^)+(0.0520P)^2^] where P=(Fo^2^+2Fc^2^)/3'
_refine_ls_weighting_scheme calc
_refine_ls_wR_factor_gt 0.0964
_refine_ls_wR_factor_ref 0.1091
_reflns_Friedel_coverage 0.894
_reflns_Friedel_fraction_full 0.995
_reflns_Friedel_fraction_max 0.939
_reflns_number_gt 6157
_reflns_number_total 9216
_reflns_threshold_expression 'I > 2\s(I)'
_cod_data_source_file d2cp01861f2.cif
_cod_data_source_block exp_443
_cod_depositor_comments
;

2024-09-02
Z value and formula fixed to values more according to usual
chemical conventions.                 miguel
;
_cod_original_formula_sum 'C38 H32 B2 F4 N2 O2'
_cod_original_formula_weight 646.27
_cod_original_formula_moiety '2(C19 H16 B F2 N O)'
_cod_original_formula_units_Z 2
_cod_database_code 7245070
_shelx_shelxl_version_number 2018/3
_chemical_oxdiff_formula C19H16NOF2B
_shelx_space_group_comment
;
The symmetry employed for this shelxl refinement is uniquely defined
by the following loop, which should always be used as a source of
symmetry information in preference to the above space-group names.
They are only intended as comments.
;
_reflns_odcompleteness_completeness 99.97
_reflns_odcompleteness_iscentric 1
_reflns_odcompleteness_theta 26.32
_olex2_refinement_description
;
1.a Ternary CH refined with riding coordinates:
 C00E(H00E), C00R(H00R)
1.b Aromatic/amide H refined with riding coordinates:
 C009(H009), C00D(H00D), C00K(H00K), C00M(H00M), C00O(H00O), C00P(H00P),
 C00Q(H00Q), C00S(H00S), C00T(H00T), C00U(H00U), C00V(H00V), C00W(H00W),
 C00X(H00X), C00Y(H00Y), C010(H010), C011(H011), C012(H012), C013(H013),
 C014(H014), C015(H015), C016(H016), C017(H017), C018(H018), C01C(H01D)
1.c Idealised Me refined as rotating group:
 C00Z(H00A,H00B,H00C), C019(H01A,H01B,H01C)
;
_olex2_submission_special_instructions 'No special instructions were received'
_oxdiff_exptl_absorpt_empirical_details
;
Empirical correction (ABSPACK) includes:
- Absorption correction using spherical harmonics
- Frame scaling
;
_oxdiff_exptl_absorpt_empirical_full_max 1.057
_oxdiff_exptl_absorpt_empirical_full_min 0.946

loop_
_space_group_symop_operation_xyz
'x, y, z'
'-x, y+1/2, -z'

loop_
_atom_site_label
_atom_site_type_symbol
_atom_site_fract_x
_atom_site_fract_y
_atom_site_fract_z
_atom_site_U_iso_or_equiv
_atom_site_adp_type
_atom_site_occupancy
_atom_site_site_symmetry_order
_atom_site_calc_flag
_atom_site_refinement_flags_posn
_atom_site_refinement_flags_adp
_atom_site_refinement_flags_occupancy
_atom_site_disorder_assembly
_atom_site_disorder_group
F001 F 0.61104(16) 0.64952(12) 0.61702(14) 0.0491(4) Uani 1 1 d . . . . .
F002 F -0.11625(15) 0.38252(12) 0.17327(15) 0.0546(5) Uani 1 1 d . . . . .
F003 F 0.42028(15) 0.60222(14) 0.65735(15) 0.0564(5) Uani 1 1 d . . . . .
F004 F 0.08132(17) 0.34303(13) 0.13898(15) 0.0590(5) Uani 1 1 d . . . . .
O005 O 0.52931(18) 0.49206(15) 0.57495(16) 0.0451(5) Uani 1 1 d . . . . .
O006 O -0.01544(18) 0.49484(15) 0.08265(15) 0.0434(5) Uani 1 1 d . . . . .
N007 N 0.09366(19) 0.45463(14) 0.29959(18) 0.0302(5) Uani 1 1 d . . . . .
N008 N 0.6416(2) 0.54439(15) 0.78828(18) 0.0316(5) Uani 1 1 d . . . . .
C009 C 0.7301(2) 0.47604(17) 0.7974(2) 0.0290(5) Uani 1 1 d . . . . .
H009 H 0.793309 0.462513 0.875689 0.035 Uiso 1 1 calc R U . . .
C00A C 0.1874(2) 0.57554(18) 0.2028(2) 0.0295(5) Uani 1 1 d . . . . .
C00B C 0.7368(2) 0.42060(18) 0.6957(2) 0.0297(5) Uani 1 1 d . . . . .
C00C C 0.2932(3) 0.64371(17) 0.2089(2) 0.0298(5) Uani 1 1 d . . . . .
C00D C 0.1780(2) 0.52506(17) 0.3078(2) 0.0279(5) Uani 1 1 d . . . . .
H00D H 0.235699 0.543822 0.386430 0.033 Uiso 1 1 calc R U . . .
C00E C 0.0849(2) 0.40494(18) 0.4118(2) 0.0330(6) Uani 1 1 d . . . . .
H00E H 0.012360 0.354908 0.383792 0.040 Uiso 1 1 calc R U . . .
C00F C 0.8463(3) 0.35438(18) 0.7051(2) 0.0315(5) Uani 1 1 d . . . . .
C00G C 0.5592(2) 0.54042(18) 0.9689(2) 0.0337(5) Uani 1 1 d . . . . .
C00H C 0.2855(3) 0.69825(19) 0.1021(2) 0.0373(6) Uani 1 1 d . . . . .
C00I C 0.0821(3) 0.5609(2) 0.0925(2) 0.0348(6) Uani 1 1 d . . . . .
C00J C 0.0381(2) 0.47494(17) 0.4915(2) 0.0308(5) Uani 1 1 d . . . . .
C00K C 0.9598(3) 0.3437(2) 0.8115(2) 0.0379(6) Uani 1 1 d . . . . .
H00K H 0.965482 0.380947 0.881900 0.046 Uiso 1 1 calc R U . . .
C00L C 0.6299(3) 0.4285(2) 0.5864(2) 0.0377(6) Uani 1 1 d . . . . .
C00M C 0.4063(3) 0.65776(19) 0.3143(2) 0.0360(6) Uani 1 1 d . . . . .
H00M H 0.413103 0.622517 0.386540 0.043 Uiso 1 1 calc R U . . .
C00N C 0.8406(3) 0.29686(19) 0.6014(2) 0.0378(6) Uani 1 1 d . . . . .
C00O C 0.7245(3) 0.3040(2) 0.4951(2) 0.0475(8) Uani 1 1 d . . . . .
H00O H 0.718346 0.263352 0.427434 0.057 Uiso 1 1 calc R U . . .
C00P C -0.0958(3) 0.5084(2) 0.4499(2) 0.0360(6) Uani 1 1 d . . . . .
H00P H -0.155404 0.486716 0.373462 0.043 Uiso 1 1 calc R U . . .
C00Q C 0.1227(3) 0.5074(2) 0.6030(2) 0.0411(6) Uani 1 1 d . . . . .
H00Q H 0.213995 0.485223 0.633244 0.049 Uiso 1 1 calc R U . . .
C00R C 0.6443(3) 0.59385(19) 0.9049(2) 0.0355(6) Uani 1 1 d . . . . .
H00R H 0.740538 0.591384 0.960540 0.043 Uiso 1 1 calc R U . . .
C00S C 0.3912(3) 0.7635(2) 0.1057(3) 0.0469(7) Uani 1 1 d . . . . .
H00S H 0.386661 0.799887 0.034833 0.056 Uiso 1 1 calc R U . . .
C00T C 0.5066(3) 0.7215(2) 0.3141(3) 0.0466(7) Uani 1 1 d . . . . .
H00T H 0.582339 0.729814 0.386006 0.056 Uiso 1 1 calc R U . . .
C00U C 0.4988(3) 0.7749(2) 0.2089(3) 0.0507(8) Uani 1 1 d . . . . .
H00U H 0.569080 0.819083 0.209928 0.061 Uiso 1 1 calc R U . . .
C00V C -0.1424(3) 0.5723(2) 0.5183(3) 0.0439(7) Uani 1 1 d . . . . .
H00V H -0.233738 0.594531 0.488745 0.053 Uiso 1 1 calc R U . . .
C00W C 0.4266(3) 0.5135(2) 0.9114(3) 0.0440(7) Uani 1 1 d . . . . .
H00W H 0.385002 0.527465 0.827067 0.053 Uiso 1 1 calc R U . . .
C00X C -0.0571(3) 0.6042(2) 0.6296(3) 0.0485(7) Uani 1 1 d . . . . .
H00X H -0.089690 0.647812 0.677121 0.058 Uiso 1 1 calc R U . . .
C00Y C 0.6224(3) 0.3667(2) 0.4873(2) 0.0453(7) Uani 1 1 d . . . . .
H00Y H 0.545675 0.369254 0.415207 0.054 Uiso 1 1 calc R U . . .
C00Z C 0.2175(3) 0.3521(2) 0.4750(3) 0.0421(6) Uani 1 1 d . . . . .
H00A H 0.238488 0.308782 0.416540 0.063 Uiso 1 1 calc R U . . .
H00B H 0.207900 0.314765 0.543718 0.063 Uiso 1 1 calc R U . . .
H00C H 0.291331 0.398830 0.505263 0.063 Uiso 1 1 calc R U . . .
C010 C 1.0624(3) 0.2799(2) 0.8145(3) 0.0466(7) Uani 1 1 d . . . . .
H010 H 1.137574 0.273099 0.887246 0.056 Uiso 1 1 calc R U . . .
C011 C 0.0738(3) 0.6188(2) -0.0100(2) 0.0467(8) Uani 1 1 d . . . . .
H011 H -0.000953 0.611685 -0.082992 0.056 Uiso 1 1 calc R U . . .
C012 C 0.0749(3) 0.5725(2) 0.6714(2) 0.0499(7) Uani 1 1 d . . . . .
H012 H 0.134226 0.595084 0.747430 0.060 Uiso 1 1 calc R U . . .
C013 C 0.1721(3) 0.6844(2) -0.0050(2) 0.0460(7) Uani 1 1 d . . . . .
H013 H 0.164897 0.722368 -0.075218 0.055 Uiso 1 1 calc R U . . .
C014 C 0.9486(3) 0.2332(2) 0.6074(3) 0.0476(8) Uani 1 1 d . . . . .
H014 H 0.945586 0.195487 0.537989 0.057 Uiso 1 1 calc R U . . .
C015 C 0.3529(3) 0.4660(2) 0.9752(3) 0.0541(8) Uani 1 1 d . . . . .
H015 H 0.261623 0.447029 0.934256 0.065 Uiso 1 1 calc R U . . .
C016 C 1.0570(4) 0.2251(2) 0.7116(3) 0.0520(8) Uani 1 1 d . . . . .
H016 H 1.129043 0.182165 0.714188 0.062 Uiso 1 1 calc R U . . .
C017 C 0.6165(3) 0.5192(3) 1.0922(3) 0.0577(8) Uani 1 1 d . . . . .
H017 H 0.708261 0.536862 1.133505 0.069 Uiso 1 1 calc R U . . .
C018 C 0.4116(4) 0.4462(2) 1.0978(3) 0.0572(9) Uani 1 1 d . . . . .
H018 H 0.361045 0.414077 1.141836 0.069 Uiso 1 1 calc R U . . .
C019 C 0.6067(3) 0.6995(2) 0.8839(3) 0.0538(8) Uani 1 1 d . . . . .
H01A H 0.666270 0.730637 0.844275 0.081 Uiso 1 1 calc R U . . .
H01B H 0.617635 0.730751 0.962595 0.081 Uiso 1 1 calc R U . . .
H01C H 0.511804 0.705298 0.831367 0.081 Uiso 1 1 calc R U . . .
B01A B 0.5472(3) 0.5748(3) 0.6561(3) 0.0394(7) Uani 1 1 d . . . . .
B01B B 0.0078(3) 0.4165(3) 0.1696(3) 0.0408(7) Uani 1 1 d . . . . .
C01C C 0.5432(4) 0.4733(3) 1.1555(3) 0.0709(11) Uani 1 1 d . . . . .
H01D H 0.584193 0.460093 1.240119 0.085 Uiso 1 1 calc R U . . .

loop_
_atom_site_aniso_label
_atom_site_aniso_U_11
_atom_site_aniso_U_22
_atom_site_aniso_U_33
_atom_site_aniso_U_23
_atom_site_aniso_U_13
_atom_site_aniso_U_12
F001 0.0515(9) 0.0480(10) 0.0512(10) 0.0148(8) 0.0213(8) 0.0001(8)
F002 0.0378(9) 0.0633(11) 0.0555(10) -0.0149(9) 0.0049(8) -0.0151(8)
F003 0.0333(9) 0.0765(13) 0.0591(11) 0.0238(9) 0.0145(8) 0.0134(8)
F004 0.0605(10) 0.0574(11) 0.0542(10) -0.0261(9) 0.0112(8) 0.0063(9)
O005 0.0367(10) 0.0556(12) 0.0339(10) 0.0058(9) -0.0014(8) -0.0048(9)
O006 0.0343(10) 0.0602(13) 0.0291(9) -0.0065(9) 0.0007(7) -0.0019(9)
N007 0.0285(10) 0.0313(11) 0.0291(11) -0.0033(8) 0.0069(8) 0.0004(9)
N008 0.0287(10) 0.0336(11) 0.0322(11) 0.0009(9) 0.0092(8) -0.0018(9)
C009 0.0265(12) 0.0335(13) 0.0263(12) 0.0005(10) 0.0077(9) -0.0036(10)
C00A 0.0348(13) 0.0313(13) 0.0226(11) -0.0009(10) 0.0095(10) 0.0066(11)
C00B 0.0332(13) 0.0328(13) 0.0237(11) -0.0018(10) 0.0100(10) -0.0073(11)
C00C 0.0423(14) 0.0254(12) 0.0257(12) -0.0023(10) 0.0165(10) 0.0044(11)
C00D 0.0302(12) 0.0281(13) 0.0229(11) -0.0040(9) 0.0052(9) 0.0008(10)
C00E 0.0307(13) 0.0297(13) 0.0377(14) 0.0011(11) 0.0098(10) -0.0037(11)
C00F 0.0381(14) 0.0294(12) 0.0307(12) -0.0043(10) 0.0163(11) -0.0089(11)
C00G 0.0376(13) 0.0291(12) 0.0371(13) -0.0048(11) 0.0158(11) 0.0068(11)
C00H 0.0560(17) 0.0309(14) 0.0322(14) 0.0044(11) 0.0241(13) 0.0111(13)
C00I 0.0341(13) 0.0446(16) 0.0240(12) -0.0043(11) 0.0069(10) 0.0095(12)
C00J 0.0288(12) 0.0320(13) 0.0340(13) 0.0045(10) 0.0134(10) -0.0038(10)
C00K 0.0433(15) 0.0348(14) 0.0374(14) -0.0028(12) 0.0154(12) 0.0007(13)
C00L 0.0402(15) 0.0453(16) 0.0268(13) 0.0016(12) 0.0094(11) -0.0128(13)
C00M 0.0445(15) 0.0343(14) 0.0295(13) 0.0017(11) 0.0122(11) -0.0032(12)
C00N 0.0584(17) 0.0300(14) 0.0330(14) -0.0049(11) 0.0260(12) -0.0121(13)
C00O 0.072(2) 0.0464(17) 0.0303(14) -0.0128(13) 0.0248(14) -0.0235(16)
C00P 0.0322(13) 0.0370(15) 0.0401(14) 0.0095(12) 0.0134(11) -0.0001(12)
C00Q 0.0336(13) 0.0523(17) 0.0343(14) 0.0035(13) 0.0065(11) 0.0031(13)
C00R 0.0338(14) 0.0360(14) 0.0369(14) -0.0076(11) 0.0118(11) -0.0019(12)
C00S 0.078(2) 0.0308(14) 0.0442(16) 0.0061(13) 0.0360(16) 0.0057(15)
C00T 0.0525(18) 0.0414(17) 0.0475(17) -0.0029(14) 0.0183(14) -0.0106(14)
C00U 0.068(2) 0.0352(16) 0.0594(19) -0.0006(14) 0.0355(17) -0.0108(15)
C00V 0.0383(15) 0.0486(17) 0.0520(17) 0.0162(14) 0.0247(13) 0.0077(13)
C00W 0.0407(15) 0.0523(18) 0.0423(15) -0.0052(13) 0.0179(12) -0.0066(13)
C00X 0.066(2) 0.0485(17) 0.0439(16) 0.0086(13) 0.0359(15) 0.0073(15)
C00Y 0.0550(18) 0.0534(18) 0.0241(13) -0.0048(12) 0.0080(12) -0.0228(15)
C00Z 0.0421(15) 0.0354(14) 0.0496(16) 0.0077(12) 0.0157(12) 0.0057(12)
C010 0.0478(17) 0.0398(16) 0.0548(18) -0.0013(14) 0.0200(14) 0.0043(14)
C011 0.0497(17) 0.063(2) 0.0233(13) 0.0034(13) 0.0056(12) 0.0175(15)
C012 0.0562(18) 0.063(2) 0.0312(14) -0.0044(14) 0.0148(13) 0.0006(16)
C013 0.067(2) 0.0481(17) 0.0257(14) 0.0089(12) 0.0187(13) 0.0197(16)
C014 0.073(2) 0.0325(16) 0.0528(19) -0.0101(14) 0.0422(17) -0.0084(15)
C015 0.0499(18) 0.051(2) 0.072(2) -0.0129(16) 0.0342(16) -0.0082(15)
C016 0.064(2) 0.0361(16) 0.069(2) -0.0015(15) 0.0397(18) 0.0041(15)
C017 0.0513(18) 0.073(2) 0.0440(17) 0.0108(17) 0.0088(14) 0.0056(17)
C018 0.085(3) 0.0346(15) 0.073(2) 0.0078(15) 0.055(2) 0.0101(16)
C019 0.058(2) 0.0321(15) 0.079(2) -0.0023(15) 0.0331(17) -0.0034(14)
B01A 0.0293(15) 0.0481(19) 0.0374(16) 0.0119(15) 0.0060(12) 0.0001(14)
B01B 0.0353(16) 0.0484(19) 0.0342(16) -0.0123(15) 0.0050(12) -0.0025(14)
C01C 0.081(3) 0.084(3) 0.053(2) 0.0229(19) 0.0291(19) 0.003(2)

loop_
_atom_type_symbol
_atom_type_description
_atom_type_scat_dispersion_real
_atom_type_scat_dispersion_imag
_atom_type_scat_source
C C 0.0033 0.0016 'International Tables Vol C Tables 4.2.6.8 and 6.1.1.4'
H H 0.0000 0.0000 'International Tables Vol C Tables 4.2.6.8 and 6.1.1.4'
B B 0.0013 0.0007 'International Tables Vol C Tables 4.2.6.8 and 6.1.1.4'
F F 0.0171 0.0103 'International Tables Vol C Tables 4.2.6.8 and 6.1.1.4'
N N 0.0061 0.0033 'International Tables Vol C Tables 4.2.6.8 and 6.1.1.4'
O O 0.0106 0.0060 'International Tables Vol C Tables 4.2.6.8 and 6.1.1.4'

loop_
_geom_angle_atom_site_label_1
_geom_angle_atom_site_label_2
_geom_angle_atom_site_label_3
_geom_angle
_geom_angle_site_symmetry_1
_geom_angle_site_symmetry_3
_geom_angle_publ_flag
C00L O005 B01A 121.5(2) . . ?
C00I O006 B01B 120.09(19) . . ?
C00D N007 C00E 120.8(2) . . ?
C00D N007 B01B 119.2(2) . . ?
C00E N007 B01B 119.9(2) . . ?
C009 N008 C00R 116.8(2) . . ?
C009 N008 B01A 118.4(2) . . ?
C00R N008 B01A 124.6(2) . . ?
N008 C009 H009 118.4 . . ?
N008 C009 C00B 123.2(2) . . ?
C00B C009 H009 118.4 . . ?
C00D C00A C00C 122.8(2) . . ?
C00I C00A C00C 120.1(2) . . ?
C00I C00A C00D 117.0(2) . . ?
C009 C00B C00F 122.0(2) . . ?
C00L C00B C009 118.0(2) . . ?
C00L C00B C00F 119.9(2) . . ?
C00H C00C C00A 118.6(2) . . ?
C00M C00C C00A 123.1(2) . . ?
C00M C00C C00H 118.2(2) . . ?
N007 C00D C00A 122.4(2) . . ?
N007 C00D H00D 118.8 . . ?
C00A C00D H00D 118.8 . . ?
N007 C00E H00E 106.8 . . ?
N007 C00E C00J 110.30(19) . . ?
N007 C00E C00Z 110.0(2) . . ?
C00J C00E H00E 106.8 . . ?
C00J C00E C00Z 115.7(2) . . ?
C00Z C00E H00E 106.8 . . ?
C00K C00F C00B 123.5(2) . . ?
C00K C00F C00N 118.1(2) . . ?
C00N C00F C00B 118.5(2) . . ?
C00W C00G C00R 123.2(2) . . ?
C00W C00G C017 118.1(3) . . ?
C017 C00G C00R 118.6(2) . . ?
C00S C00H C00C 119.2(2) . . ?
C00S C00H C013 122.0(2) . . ?
C013 C00H C00C 118.8(2) . . ?
O006 C00I C00A 121.5(2) . . ?
O006 C00I C011 118.5(2) . . ?
C00A C00I C011 119.9(3) . . ?
C00P C00J C00E 118.7(2) . . ?
C00Q C00J C00E 122.8(2) . . ?
C00Q C00J C00P 118.5(2) . . ?
C00F C00K H00K 119.6 . . ?
C010 C00K C00F 120.8(3) . . ?
C010 C00K H00K 119.6 . . ?
O005 C00L C00B 120.6(2) . . ?
O005 C00L C00Y 118.8(2) . . ?
C00B C00L C00Y 120.5(3) . . ?
C00C C00M H00M 119.6 . . ?
C00T C00M C00C 120.8(2) . . ?
C00T C00M H00M 119.6 . . ?
C00O C00N C00F 118.8(3) . . ?
C014 C00N C00F 119.5(2) . . ?
C014 C00N C00O 121.7(2) . . ?
C00N C00O H00O 118.9 . . ?
C00Y C00O C00N 122.1(3) . . ?
C00Y C00O H00O 118.9 . . ?
C00J C00P H00P 119.6 . . ?
C00V C00P C00J 120.8(3) . . ?
C00V C00P H00P 119.6 . . ?
C00J C00Q H00Q 119.8 . . ?
C00J C00Q C012 120.4(2) . . ?
C012 C00Q H00Q 119.8 . . ?
N008 C00R C00G 111.39(19) . . ?
N008 C00R H00R 106.7 . . ?
N008 C00R C019 111.7(2) . . ?
C00G C00R H00R 106.7 . . ?
C00G C00R C019 113.1(2) . . ?
C019 C00R H00R 106.7 . . ?
C00H C00S H00S 119.5 . . ?
C00U C00S C00H 120.9(3) . . ?
C00U C00S H00S 119.5 . . ?
C00M C00T H00T 119.6 . . ?
C00M C00T C00U 120.8(3) . . ?
C00U C00T H00T 119.6 . . ?
C00S C00U C00T 120.0(3) . . ?
C00S C00U H00U 120.0 . . ?
C00T C00U H00U 120.0 . . ?
C00P C00V H00V 119.9 . . ?
C00P C00V C00X 120.3(3) . . ?
C00X C00V H00V 119.9 . . ?
C00G C00W H00W 119.7 . . ?
C00G C00W C015 120.7(3) . . ?
C015 C00W H00W 119.7 . . ?
C00V C00X H00X 120.2 . . ?
C012 C00X C00V 119.6(3) . . ?
C012 C00X H00X 120.2 . . ?
C00L C00Y H00Y 120.0 . . ?
C00O C00Y C00L 119.9(3) . . ?
C00O C00Y H00Y 120.0 . . ?
C00E C00Z H00A 109.5 . . ?
C00E C00Z H00B 109.5 . . ?
C00E C00Z H00C 109.5 . . ?
H00A C00Z H00B 109.5 . . ?
H00A C00Z H00C 109.5 . . ?
H00B C00Z H00C 109.5 . . ?
C00K C010 H010 119.7 . . ?
C00K C010 C016 120.6(3) . . ?
C016 C010 H010 119.7 . . ?
C00I C011 H011 119.8 . . ?
C013 C011 C00I 120.4(2) . . ?
C013 C011 H011 119.8 . . ?
C00Q C012 H012 119.8 . . ?
C00X C012 C00Q 120.4(3) . . ?
C00X C012 H012 119.8 . . ?
C00H C013 H013 119.0 . . ?
C011 C013 C00H 122.0(2) . . ?
C011 C013 H013 119.0 . . ?
C00N C014 H014 119.6 . . ?
C016 C014 C00N 120.8(3) . . ?
C016 C014 H014 119.6 . . ?
C00W C015 H015 119.9 . . ?
C018 C015 C00W 120.2(3) . . ?
C018 C015 H015 119.9 . . ?
C010 C016 H016 119.9 . . ?
C014 C016 C010 120.2(3) . . ?
C014 C016 H016 119.9 . . ?
C00G C017 H017 119.4 . . ?
C01C C017 C00G 121.2(3) . . ?
C01C C017 H017 119.4 . . ?
C015 C018 H018 120.4 . . ?
C01C C018 C015 119.3(3) . . ?
C01C C018 H018 120.4 . . ?
C00R C019 H01A 109.5 . . ?
C00R C019 H01B 109.5 . . ?
C00R C019 H01C 109.5 . . ?
H01A C019 H01B 109.5 . . ?
H01A C019 H01C 109.5 . . ?
H01B C019 H01C 109.5 . . ?
F001 B01A O005 111.1(2) . . ?
F001 B01A N008 107.6(2) . . ?
F003 B01A F001 110.8(3) . . ?
F003 B01A O005 107.4(2) . . ?
F003 B01A N008 111.3(2) . . ?
O005 B01A N008 108.7(2) . . ?
F002 B01B F004 110.3(3) . . ?
F002 B01B O006 109.2(2) . . ?
F002 B01B N007 109.5(2) . . ?
F004 B01B O006 111.2(2) . . ?
F004 B01B N007 107.6(2) . . ?
O006 B01B N007 109.0(2) . . ?
C017 C01C H01D 119.7 . . ?
C018 C01C C017 120.5(3) . . ?
C018 C01C H01D 119.7 . . ?

loop_
_geom_bond_atom_site_label_1
_geom_bond_atom_site_label_2
_geom_bond_distance
_geom_bond_site_symmetry_2
_geom_bond_publ_flag
F001 B01A 1.383(4) . ?
F002 B01B 1.385(4) . ?
F003 B01A 1.375(3) . ?
F004 B01B 1.387(4) . ?
O005 C00L 1.342(3) . ?
O005 B01A 1.459(4) . ?
O006 C00I 1.344(3) . ?
O006 B01B 1.448(4) . ?
N007 C00D 1.297(3) . ?
N007 C00E 1.497(3) . ?
N007 B01B 1.572(3) . ?
N008 C009 1.303(3) . ?
N008 C00R 1.504(3) . ?
N008 B01A 1.584(3) . ?
C009 H009 0.9500 . ?
C009 C00B 1.425(3) . ?
C00A C00C 1.435(3) . ?
C00A C00D 1.431(3) . ?
C00A C00I 1.402(3) . ?
C00B C00F 1.440(4) . ?
C00B C00L 1.392(3) . ?
C00C C00H 1.428(3) . ?
C00C C00M 1.408(3) . ?
C00D H00D 0.9500 . ?
C00E H00E 1.0000 . ?
C00E C00J 1.522(3) . ?
C00E C00Z 1.524(4) . ?
C00F C00K 1.410(3) . ?
C00F C00N 1.426(3) . ?
C00G C00R 1.515(4) . ?
C00G C00W 1.374(3) . ?
C00G C017 1.388(4) . ?
C00H C00S 1.414(4) . ?
C00H C013 1.420(4) . ?
C00I C011 1.412(4) . ?
C00J C00P 1.396(3) . ?
C00J C00Q 1.381(3) . ?
C00K H00K 0.9500 . ?
C00K C010 1.378(4) . ?
C00L C00Y 1.413(4) . ?
C00M H00M 0.9500 . ?
C00M C00T 1.368(4) . ?
C00N C00O 1.421(4) . ?
C00N C014 1.413(4) . ?
C00O H00O 0.9500 . ?
C00O C00Y 1.354(4) . ?
C00P H00P 0.9500 . ?
C00P C00V 1.376(4) . ?
C00Q H00Q 0.9500 . ?
C00Q C012 1.392(4) . ?
C00R H00R 1.0000 . ?
C00R C019 1.521(4) . ?
C00S H00S 0.9500 . ?
C00S C00U 1.357(4) . ?
C00T H00T 0.9500 . ?
C00T C00U 1.405(4) . ?
C00U H00U 0.9500 . ?
C00V H00V 0.9500 . ?
C00V C00X 1.380(4) . ?
C00W H00W 0.9500 . ?
C00W C015 1.388(4) . ?
C00X H00X 0.9500 . ?
C00X C012 1.371(4) . ?
C00Y H00Y 0.9500 . ?
C00Z H00A 0.9800 . ?
C00Z H00B 0.9800 . ?
C00Z H00C 0.9800 . ?
C010 H010 0.9500 . ?
C010 C016 1.398(4) . ?
C011 H011 0.9500 . ?
C011 C013 1.357(4) . ?
C012 H012 0.9500 . ?
C013 H013 0.9500 . ?
C014 H014 0.9500 . ?
C014 C016 1.363(5) . ?
C015 H015 0.9500 . ?
C015 C018 1.378(5) . ?
C016 H016 0.9500 . ?
C017 H017 0.9500 . ?
C017 C01C 1.370(5) . ?
C018 H018 0.9500 . ?
C018 C01C 1.367(5) . ?
C019 H01A 0.9800 . ?
C019 H01B 0.9800 . ?
C019 H01C 0.9800 . ?
C01C H01D 0.9500 . ?

loop_
_geom_torsion_atom_site_label_1
_geom_torsion_atom_site_label_2
_geom_torsion_atom_site_label_3
_geom_torsion_atom_site_label_4
_geom_torsion
_geom_torsion_site_symmetry_1
_geom_torsion_site_symmetry_2
_geom_torsion_site_symmetry_3
_geom_torsion_site_symmetry_4
_geom_torsion_publ_flag
O005 C00L C00Y C00O 178.0(2) . . . . ?
O006 C00I C011 C013 -178.2(2) . . . . ?
N007 C00E C00J C00P 69.4(3) . . . . ?
N007 C00E C00J C00Q -110.1(3) . . . . ?
N008 C009 C00B C00F 171.6(2) . . . . ?
N008 C009 C00B C00L -11.4(4) . . . . ?
C009 N008 C00R C00G -86.1(3) . . . . ?
C009 N008 C00R C019 146.4(2) . . . . ?
C009 N008 B01A F001 -92.2(3) . . . . ?
C009 N008 B01A F003 146.2(2) . . . . ?
C009 N008 B01A O005 28.1(3) . . . . ?
C009 C00B C00F C00K -4.6(4) . . . . ?
C009 C00B C00F C00N 175.8(2) . . . . ?
C009 C00B C00L O005 5.1(4) . . . . ?
C009 C00B C00L C00Y -172.1(2) . . . . ?
C00A C00C C00H C00S -178.1(2) . . . . ?
C00A C00C C00H C013 1.4(3) . . . . ?
C00A C00C C00M C00T 177.9(2) . . . . ?
C00A C00I C011 C013 4.3(4) . . . . ?
C00B C00F C00K C010 -179.2(3) . . . . ?
C00B C00F C00N C00O -2.8(4) . . . . ?
C00B C00F C00N C014 178.4(2) . . . . ?
C00B C00L C00Y C00O -4.7(4) . . . . ?
C00C C00A C00D N007 -170.6(2) . . . . ?
C00C C00A C00I O006 177.3(2) . . . . ?
C00C C00A C00I C011 -5.2(3) . . . . ?
C00C C00H C00S C00U -0.1(4) . . . . ?
C00C C00H C013 C011 -2.4(4) . . . . ?
C00C C00M C00T C00U 0.3(4) . . . . ?
C00D N007 C00E C00J 62.8(3) . . . . ?
C00D N007 C00E C00Z -65.9(3) . . . . ?
C00D N007 B01B F002 -149.0(2) . . . . ?
C00D N007 B01B F004 91.1(3) . . . . ?
C00D N007 B01B O006 -29.6(3) . . . . ?
C00D C00A C00C C00H -173.1(2) . . . . ?
C00D C00A C00C C00M 8.5(4) . . . . ?
C00D C00A C00I O006 -6.9(3) . . . . ?
C00D C00A C00I C011 170.6(2) . . . . ?
C00E N007 C00D C00A -178.7(2) . . . . ?
C00E N007 B01B F002 35.5(3) . . . . ?
C00E N007 B01B F004 -84.4(3) . . . . ?
C00E N007 B01B O006 154.9(2) . . . . ?
C00E C00J C00P C00V -179.5(2) . . . . ?
C00E C00J C00Q C012 179.1(3) . . . . ?
C00F C00B C00L O005 -177.8(2) . . . . ?
C00F C00B C00L C00Y 5.0(4) . . . . ?
C00F C00K C010 C016 0.7(4) . . . . ?
C00F C00N C00O C00Y 3.2(4) . . . . ?
C00F C00N C014 C016 0.9(4) . . . . ?
C00G C00W C015 C018 0.7(5) . . . . ?
C00G C017 C01C C018 0.7(6) . . . . ?
C00H C00C C00M C00T -0.4(4) . . . . ?
C00H C00S C00U C00T 0.0(4) . . . . ?
C00I O006 B01B F002 156.3(2) . . . . ?
C00I O006 B01B F004 -81.8(3) . . . . ?
C00I O006 B01B N007 36.7(3) . . . . ?
C00I C00A C00C C00H 2.4(3) . . . . ?
C00I C00A C00C C00M -175.9(2) . . . . ?
C00I C00A C00D N007 13.7(3) . . . . ?
C00I C011 C013 C00H -0.4(4) . . . . ?
C00J C00P C00V C00X -0.2(4) . . . . ?
C00J C00Q C012 C00X 0.9(4) . . . . ?
C00K C00F C00N C00O 177.6(2) . . . . ?
C00K C00F C00N C014 -1.2(4) . . . . ?
C00K C010 C016 C014 -1.1(4) . . . . ?
C00L O005 B01A F001 82.9(3) . . . . ?
C00L O005 B01A F003 -155.8(2) . . . . ?
C00L O005 B01A N008 -35.3(3) . . . . ?
C00L C00B C00F C00K 178.5(2) . . . . ?
C00L C00B C00F C00N -1.1(4) . . . . ?
C00M C00C C00H C00S 0.3(4) . . . . ?
C00M C00C C00H C013 179.8(2) . . . . ?
C00M C00T C00U C00S -0.1(5) . . . . ?
C00N C00F C00K C010 0.4(4) . . . . ?
C00N C00O C00Y C00L 0.6(4) . . . . ?
C00N C014 C016 C010 0.2(4) . . . . ?
C00O C00N C014 C016 -177.8(3) . . . . ?
C00P C00J C00Q C012 -0.4(4) . . . . ?
C00P C00V C00X C012 0.6(4) . . . . ?
C00Q C00J C00P C00V 0.1(4) . . . . ?
C00R N008 C009 C00B 177.8(2) . . . . ?
C00R N008 B01A F001 82.8(3) . . . . ?
C00R N008 B01A F003 -38.7(3) . . . . ?
C00R N008 B01A O005 -156.8(2) . . . . ?
C00R C00G C00W C015 -178.9(3) . . . . ?
C00R C00G C017 C01C 178.3(3) . . . . ?
C00S C00H C013 C011 177.0(3) . . . . ?
C00V C00X C012 C00Q -0.9(4) . . . . ?
C00W C00G C00R N008 -51.4(3) . . . . ?
C00W C00G C00R C019 75.4(3) . . . . ?
C00W C00G C017 C01C -0.4(5) . . . . ?
C00W C015 C018 C01C -0.4(5) . . . . ?
C00Z C00E C00J C00P -165.0(2) . . . . ?
C00Z C00E C00J C00Q 15.5(3) . . . . ?
C013 C00H C00S C00U -179.6(3) . . . . ?
C014 C00N C00O C00Y -178.1(2) . . . . ?
C015 C018 C01C C017 -0.3(5) . . . . ?
C017 C00G C00R N008 130.0(3) . . . . ?
C017 C00G C00R C019 -103.2(3) . . . . ?
C017 C00G C00W C015 -0.3(4) . . . . ?
B01A O005 C00L C00B 20.5(4) . . . . ?
B01A O005 C00L C00Y -162.2(2) . . . . ?
B01A N008 C009 C00B -6.7(3) . . . . ?
B01A N008 C00R C00G 98.8(3) . . . . ?
B01A N008 C00R C019 -28.8(3) . . . . ?
B01B O006 C00I C00A -20.5(4) . . . . ?
B01B O006 C00I C011 162.0(2) . . . . ?
B01B N007 C00D C00A 5.8(3) . . . . ?
B01B N007 C00E C00J -121.7(2) . . . . ?
B01B N007 C00E C00Z 109.5(3) . . . . ?
